data_4513044
loop_
_publ_author_name
'Guidone, Stefano'
'Songis, Olivier'
'Falivene, Laura'
'Nahra, Fady'
'Slawin, Alexandra M. Z.'
'Jacobsen, Heiko'
'Cavallo, Luigi'
'Cazin, Catherine S. J.'

_publ_section_title
;
 Ruthenium Olefin Metathesis Catalysts Containing Fluoride
;
_journal_issue 7
_journal_name_full 'ACS Catalysis'
_journal_page_first 3932
_journal_paper_doi 10.1021/acscatal.5b00219
_journal_volume 5
_journal_year 2015
_chemical_formula_moiety 'C45 H57 Cl F N2 O3 P Ru'
_chemical_formula_sum 'C45 H57 Cl F N2 O3 P Ru'
_chemical_formula_weight 860.45
_space_group_IT_number 2
_symmetry_cell_setting triclinic
_symmetry_Int_Tables_number 2
_symmetry_space_group_name_Hall '-P 1'
_symmetry_space_group_name_H-M 'P -1'
_atom_sites_solution_hydrogens geom
_atom_sites_solution_primary direct
_atom_sites_solution_secondary difmap
_cell_angle_alpha 84.919(7)
_cell_angle_beta 89.766(7)
_cell_angle_gamma 81.660(7)
_cell_formula_units_Z 2
_cell_length_a 9.250(3)
_cell_length_b 10.543(3)
_cell_length_c 21.668(6)
_cell_measurement_reflns_used 6091
_cell_measurement_temperature 93
_cell_measurement_theta_max 25.35
_cell_measurement_theta_min 2.23
_cell_volume 2082.5(11)
_computing_cell_refinement 'CrystalClear-SM Expert 2.0 rc13'
_computing_data_collection 'CrystalClear-SM Expert 2.0 rc13 (Rigaku, 2009)'
_computing_data_reduction 'CrystalClear-SM Expert 2.0 rc13'
_computing_molecular_graphics 'CrystalStructure 4.0'
_computing_publication_material 'CrystalStructure 4.0 (Rigaku, 2010)'
_computing_structure_refinement 'SHELXL97 (Sheldrick, 2008)'
_computing_structure_solution 'DIRDIF99-PATTY (Gould, et al., 1999)'
_diffrn_ambient_temperature 93
_diffrn_detector_area_resol_mean 29.257
_diffrn_measured_fraction_theta_full 0.991
_diffrn_measured_fraction_theta_max 0.991
_diffrn_measurement_device_type 'Rigaku Saturn70'
_diffrn_measurement_method \w
_diffrn_radiation_type 'Mo K\a'
_diffrn_radiation_wavelength 0.71075
_diffrn_reflns_limit_h_max 10
_diffrn_reflns_limit_h_min -11
_diffrn_reflns_limit_k_max 12
_diffrn_reflns_limit_k_min -12
_diffrn_reflns_limit_l_max 26
_diffrn_reflns_limit_l_min -26
_diffrn_reflns_number 20936
_diffrn_reflns_theta_full 25.36
_diffrn_reflns_theta_max 25.35
_diffrn_standards_number 0
_exptl_absorpt_coefficient_mu 0.525
_exptl_absorpt_correction_T_max 0.990
_exptl_absorpt_correction_T_min 0.393
_exptl_absorpt_correction_type multi-scan
_exptl_absorpt_process_details 'REQAB (Rigaku, 1998)'
_exptl_crystal_colour red
_exptl_crystal_density_diffrn 1.372
_exptl_crystal_density_method 'not measured'
_exptl_crystal_description platelet
_exptl_crystal_F_000 900.00
_exptl_crystal_size_max 0.240
_exptl_crystal_size_mid 0.100
_exptl_crystal_size_min 0.020
_refine_diff_density_max 0.780
_refine_diff_density_min -1.200
_refine_ls_extinction_method none
_refine_ls_goodness_of_fit_ref 0.900
_refine_ls_hydrogen_treatment constr
_refine_ls_number_parameters 487
_refine_ls_number_reflns 7560
_refine_ls_number_restraints 0
_refine_ls_R_factor_gt 0.0570
_refine_ls_shift/su_max 0.000
_refine_ls_structure_factor_coef Fsqd
_refine_ls_weighting_details 'w = 1/[\s^2^(Fo^2^)+(0.0922P)^2^+8.9190P] where P=(Fo^2^+2Fc^2^)/3'
_refine_ls_weighting_scheme calc
_refine_ls_wR_factor_ref 0.1536
_reflns_number_gt 7088
_reflns_number_total 7560
_reflns_threshold_expression F^2^>2.0\s(F^2^)
_cod_data_source_file cs5b00219_si_002.cif
_cod_data_source_block Caz-1F
_cod_depositor_comments 'Adding full bibliography for 4513044--4513045.cif.'
_cod_original_cell_volume 2082.4(9)
_cod_database_code 4513044

loop_
_symmetry_equiv_pos_site_id
_symmetry_equiv_pos_as_xyz
1 +X,+Y,+Z
2 -X,-Y,-Z

loop_
_atom_site_label
_atom_site_type_symbol
_atom_site_fract_x
_atom_site_fract_y
_atom_site_fract_z
_atom_site_U_iso_or_equiv
_atom_site_adp_type
_atom_site_occupancy
_atom_site_symmetry_multiplicity
_atom_site_calc_flag
_atom_site_refinement_flags
Ru1 Ru 0.12442(3) 0.37613(3) 0.182300(13) 0.01360(10) Uani 1.0 2 d .
Cl1 Cl -0.11972(10) 0.34238(9) 0.16232(4) 0.0203(2) Uani 1.0 2 d .
P1 P 0.19766(10) 0.16358(9) 0.19899(4) 0.0144(2) Uani 1.0 2 d .
F1 F 0.0505(3) 0.5585(3) 0.14677(10) 0.0201(5) Uani 1.0 2 d .
O1 O 0.3496(3) 0.1206(3) 0.23607(12) 0.0183(6) Uani 1.0 2 d .
O2 O 0.2281(3) 0.0880(3) 0.13819(12) 0.0185(6) Uani 1.0 2 d .
O3 O 0.0908(3) 0.0747(3) 0.23393(12) 0.0183(6) Uani 1.0 2 d .
N2 N 0.3847(4) 0.4343(3) 0.11020(14) 0.0162(7) Uani 1.0 2 d .
N5 N 0.4078(4) 0.4946(3) 0.20226(14) 0.0161(7) Uani 1.0 2 d .
C1 C 0.3273(4) 0.4313(4) 0.16759(17) 0.0150(8) Uani 1.0 2 d .
C3 C 0.5167(5) 0.4976(4) 0.10446(18) 0.0201(9) Uani 1.0 2 d .
C4 C 0.5229(5) 0.5529(4) 0.16698(18) 0.0216(9) Uani 1.0 2 d .
C6 C 0.3398(4) 0.3746(4) 0.05755(17) 0.0161(8) Uani 1.0 2 d .
C7 C 0.2421(4) 0.4462(4) 0.01439(17) 0.0156(8) Uani 1.0 2 d .
C8 C 0.2022(4) 0.3872(4) -0.03686(18) 0.0174(8) Uani 1.0 2 d .
C9 C 0.2634(5) 0.2630(4) -0.04753(18) 0.0199(9) Uani 1.0 2 d .
C10 C 0.3702(5) 0.1982(4) -0.00602(18) 0.0210(9) Uani 1.0 2 d .
C11 C 0.4103(4) 0.2514(4) 0.04668(17) 0.0164(8) Uani 1.0 2 d .
C12 C 0.1890(5) 0.5875(4) 0.01907(18) 0.0201(9) Uani 1.0 2 d .
C13 C 0.2164(6) 0.2024(5) -0.1031(2) 0.0295(10) Uani 1.0 2 d .
C14 C 0.5279(5) 0.1788(4) 0.0898(2) 0.0244(10) Uani 1.0 2 d .
C15 C 0.3887(4) 0.5255(4) 0.26500(18) 0.0167(8) Uani 1.0 2 d .
C16 C 0.4811(5) 0.4533(4) 0.31121(18) 0.0186(8) Uani 1.0 2 d .
C17 C 0.4683(5) 0.4892(5) 0.3716(2) 0.0253(10) Uani 1.0 2 d .
C18 C 0.3649(5) 0.5916(5) 0.3871(2) 0.0269(10) Uani 1.0 2 d .
C19 C 0.2779(5) 0.6617(5) 0.3409(2) 0.0250(9) Uani 1.0 2 d .
C20 C 0.2893(5) 0.6333(4) 0.27921(19) 0.0216(9) Uani 1.0 2 d .
C21 C 0.5900(5) 0.3405(4) 0.2958(2) 0.0238(9) Uani 1.0 2 d .
C22 C 0.3483(7) 0.6250(6) 0.4540(3) 0.0432(13) Uani 1.0 2 d .
C23 C 0.1999(5) 0.7176(4) 0.2289(2) 0.0264(10) Uani 1.0 2 d .
C24 C 0.1182(5) 0.3896(4) 0.26748(19) 0.0187(8) Uani 1.0 2 d .
C25 C 0.2002(5) 0.3174(4) 0.32012(17) 0.0174(8) Uani 1.0 2 d .
C26 C 0.1323(5) 0.3447(4) 0.37433(19) 0.0214(9) Uani 1.0 2 d .
C27 C 0.0069(5) 0.4459(4) 0.36057(18) 0.0208(9) Uani 1.0 2 d .
C28 C -0.0907(5) 0.5120(5) 0.4001(2) 0.0282(10) Uani 1.0 2 d .
C29 C -0.1987(6) 0.6073(5) 0.3722(3) 0.0351(11) Uani 1.0 2 d .
C30 C -0.2079(5) 0.6363(5) 0.3084(3) 0.0305(10) Uani 1.0 2 d .
C31 C -0.1088(5) 0.5686(4) 0.2690(2) 0.0233(9) Uani 1.0 2 d .
C32 C -0.0010(5) 0.4748(4) 0.29605(19) 0.0202(9) Uani 1.0 2 d .
C33 C 0.1725(5) 0.2728(4) 0.43504(19) 0.0250(9) Uani 1.0 2 d .
C34 C 0.3184(5) 0.2247(4) 0.45063(19) 0.0267(10) Uani 1.0 2 d .
C35 C 0.3531(6) 0.1464(5) 0.5055(3) 0.0347(11) Uani 1.0 2 d .
C36 C 0.2422(7) 0.1129(5) 0.5445(3) 0.0392(12) Uani 1.0 2 d .
C37 C 0.0964(7) 0.1598(6) 0.5300(3) 0.0442(14) Uani 1.0 2 d .
C38 C 0.0612(6) 0.2406(5) 0.4756(2) 0.0337(11) Uani 1.0 2 d .
C39 C 0.3959(5) -0.0155(4) 0.25915(19) 0.0223(9) Uani 1.0 2 d .
C40 C 0.4543(5) -0.0154(5) 0.3247(2) 0.0280(10) Uani 1.0 2 d .
C41 C 0.5077(5) -0.0769(5) 0.2159(2) 0.0270(10) Uani 1.0 2 d .
C42 C 0.1315(5) 0.0105(4) 0.10996(19) 0.0207(9) Uani 1.0 2 d .
C43 C 0.2300(5) -0.0864(4) 0.0744(2) 0.0274(10) Uani 1.0 2 d .
C44 C 0.0210(5) 0.0967(5) 0.0681(2) 0.0298(10) Uani 1.0 2 d .
C45 C -0.0281(5) 0.1086(5) 0.27566(19) 0.0231(9) Uani 1.0 2 d .
C46 C -0.1596(5) 0.0568(5) 0.2515(3) 0.0351(12) Uani 1.0 2 d .
C47 C 0.0183(6) 0.0464(5) 0.3401(2) 0.0331(11) Uani 1.0 2 d .
H3A H 0.5069 0.5665 0.0699 0.0242 Uiso 1.0 2 calc R
H3B H 0.6048 0.4349 0.0979 0.0242 Uiso 1.0 2 calc R
H4A H 0.6199 0.5269 0.1870 0.0259 Uiso 1.0 2 calc R
H4B H 0.5006 0.6480 0.1626 0.0259 Uiso 1.0 2 calc R
H8 H 0.1313 0.4333 -0.0652 0.0209 Uiso 1.0 2 calc R
H10 H 0.4170 0.1151 -0.0141 0.0252 Uiso 1.0 2 calc R
H12A H 0.2726 0.6351 0.0171 0.0241 Uiso 1.0 2 calc R
H12B H 0.1384 0.5986 0.0585 0.0241 Uiso 1.0 2 calc R
H12C H 0.1215 0.6203 -0.0153 0.0241 Uiso 1.0 2 calc R
H13A H 0.2372 0.2542 -0.1410 0.0354 Uiso 1.0 2 calc R
H13B H 0.1113 0.1982 -0.1009 0.0354 Uiso 1.0 2 calc R
H13C H 0.2700 0.1152 -0.1036 0.0354 Uiso 1.0 2 calc R
H14A H 0.6196 0.1624 0.0671 0.0293 Uiso 1.0 2 calc R
H14B H 0.4985 0.0967 0.1060 0.0293 Uiso 1.0 2 calc R
H14C H 0.5420 0.2301 0.1243 0.0293 Uiso 1.0 2 calc R
H17 H 0.5313 0.4430 0.4031 0.0304 Uiso 1.0 2 calc R
H19 H 0.2079 0.7316 0.3514 0.0300 Uiso 1.0 2 calc R
H21A H 0.5687 0.2624 0.3199 0.0286 Uiso 1.0 2 calc R
H21B H 0.6888 0.3560 0.3059 0.0286 Uiso 1.0 2 calc R
H21C H 0.5836 0.3297 0.2515 0.0286 Uiso 1.0 2 calc R
H22A H 0.2487 0.6173 0.4679 0.0518 Uiso 1.0 2 calc R
H22B H 0.3671 0.7135 0.4567 0.0518 Uiso 1.0 2 calc R
H22C H 0.4184 0.5657 0.4804 0.0518 Uiso 1.0 2 calc R
H23A H 0.2241 0.8053 0.2276 0.0317 Uiso 1.0 2 calc R
H23B H 0.0957 0.7190 0.2377 0.0317 Uiso 1.0 2 calc R
H23C H 0.2220 0.6832 0.1889 0.0317 Uiso 1.0 2 calc R
H25 H 0.2883 0.2596 0.3170 0.0208 Uiso 1.0 2 calc R
H28 H -0.0845 0.4934 0.4438 0.0338 Uiso 1.0 2 calc R
H29 H -0.2674 0.6534 0.3977 0.0421 Uiso 1.0 2 calc R
H30 H -0.2814 0.7020 0.2912 0.0365 Uiso 1.0 2 calc R
H31 H -0.1155 0.5867 0.2253 0.0280 Uiso 1.0 2 calc R
H34 H 0.3943 0.2457 0.4236 0.0320 Uiso 1.0 2 calc R
H35 H 0.4523 0.1159 0.5161 0.0416 Uiso 1.0 2 calc R
H36 H 0.2660 0.0577 0.5812 0.0470 Uiso 1.0 2 calc R
H37 H 0.0211 0.1371 0.5569 0.0530 Uiso 1.0 2 calc R
H38 H -0.0380 0.2738 0.4661 0.0404 Uiso 1.0 2 calc R
H39 H 0.3091 -0.0622 0.2605 0.0268 Uiso 1.0 2 calc R
H40A H 0.4823 -0.1043 0.3425 0.0336 Uiso 1.0 2 calc R
H40B H 0.3783 0.0284 0.3502 0.0336 Uiso 1.0 2 calc R
H40C H 0.5399 0.0297 0.3237 0.0336 Uiso 1.0 2 calc R
H41A H 0.5925 -0.0309 0.2141 0.0324 Uiso 1.0 2 calc R
H41B H 0.4647 -0.0727 0.1744 0.0324 Uiso 1.0 2 calc R
H41C H 0.5385 -0.1671 0.2311 0.0324 Uiso 1.0 2 calc R
H42 H 0.0794 -0.0365 0.1432 0.0249 Uiso 1.0 2 calc R
H43A H 0.3126 -0.1270 0.1009 0.0329 Uiso 1.0 2 calc R
H43B H 0.2667 -0.0420 0.0373 0.0329 Uiso 1.0 2 calc R
H43C H 0.1741 -0.1525 0.0623 0.0329 Uiso 1.0 2 calc R
H44A H 0.0721 0.1424 0.0354 0.0357 Uiso 1.0 2 calc R
H44B H -0.0374 0.1593 0.0924 0.0357 Uiso 1.0 2 calc R
H44C H -0.0433 0.0444 0.0493 0.0357 Uiso 1.0 2 calc R
H45 H -0.0496 0.2043 0.2762 0.0278 Uiso 1.0 2 calc R
H46A H -0.1371 -0.0369 0.2510 0.0421 Uiso 1.0 2 calc R
H46B H -0.1835 0.0959 0.2094 0.0421 Uiso 1.0 2 calc R
H46C H -0.2432 0.0778 0.2786 0.0421 Uiso 1.0 2 calc R
H47A H 0.1065 0.0785 0.3532 0.0397 Uiso 1.0 2 calc R
H47B H 0.0387 -0.0473 0.3390 0.0397 Uiso 1.0 2 calc R
H47C H -0.0605 0.0678 0.3694 0.0397 Uiso 1.0 2 calc R

loop_
_atom_site_aniso_label
_atom_site_aniso_U_11
_atom_site_aniso_U_22
_atom_site_aniso_U_33
_atom_site_aniso_U_12
_atom_site_aniso_U_13
_atom_site_aniso_U_23
Ru1 0.01241(17) 0.01514(17) 0.01291(17) -0.00207(12) -0.00063(12) 0.00081(12)
Cl1 0.0142(5) 0.0218(5) 0.0247(5) -0.0029(4) -0.0024(4) -0.0008(4)
P1 0.0142(5) 0.0151(5) 0.0139(5) -0.0025(4) -0.0007(4) -0.0002(4)
F1 0.0176(11) 0.0249(12) 0.0171(11) -0.0042(9) -0.0017(9) 0.0049(9)
O1 0.0185(14) 0.0168(13) 0.0187(14) -0.0009(11) -0.0048(11) 0.0004(11)
O2 0.0184(14) 0.0214(14) 0.0172(14) -0.0054(11) 0.0000(11) -0.0055(11)
O3 0.0155(13) 0.0181(14) 0.0208(14) -0.0012(11) 0.0046(11) -0.0014(11)
N2 0.0140(15) 0.0223(17) 0.0125(15) -0.0041(13) 0.0001(12) -0.0010(13)
N5 0.0143(16) 0.0206(16) 0.0152(16) -0.0089(13) 0.0021(13) -0.0013(13)
C1 0.0123(18) 0.0149(18) 0.0155(18) 0.0043(14) -0.0020(14) 0.0022(15)
C3 0.019(2) 0.027(2) 0.0159(19) -0.0095(17) 0.0003(15) 0.0002(16)
C4 0.023(2) 0.026(2) 0.017(2) -0.0121(17) 0.0054(16) 0.0020(16)
C6 0.0166(18) 0.0204(19) 0.0116(17) -0.0057(15) 0.0048(14) 0.0021(15)
C7 0.0152(18) 0.0179(19) 0.0142(18) -0.0037(15) 0.0029(15) -0.0012(15)
C8 0.0145(18) 0.022(2) 0.0161(18) -0.0045(15) 0.0029(15) -0.0007(15)
C9 0.024(2) 0.022(2) 0.0155(19) -0.0086(17) 0.0056(16) -0.0030(16)
C10 0.025(2) 0.0187(19) 0.019(2) -0.0047(16) 0.0067(16) 0.0001(16)
C11 0.0152(18) 0.0174(19) 0.0158(18) -0.0011(15) 0.0032(15) 0.0013(15)
C12 0.023(2) 0.0176(19) 0.0180(19) 0.0010(16) -0.0010(16) 0.0029(15)
C13 0.042(3) 0.027(3) 0.023(3) -0.013(2) 0.0021(19) -0.0076(18)
C14 0.019(2) 0.023(2) 0.028(3) 0.0037(17) -0.0009(17) 0.0062(18)
C15 0.0161(19) 0.0163(18) 0.0183(19) -0.0052(15) 0.0018(15) -0.0005(15)
C16 0.0176(19) 0.020(2) 0.0179(19) -0.0047(16) 0.0005(15) 0.0015(16)
C17 0.022(2) 0.033(3) 0.023(3) -0.0089(18) -0.0020(17) -0.0036(18)
C18 0.029(3) 0.034(3) 0.022(3) -0.0118(19) 0.0046(18) -0.0104(18)
C19 0.025(3) 0.026(3) 0.024(3) -0.0042(18) 0.0039(18) -0.0058(17)
C20 0.019(2) 0.020(2) 0.027(3) -0.0040(16) 0.0006(17) -0.0025(17)
C21 0.019(2) 0.025(3) 0.025(3) 0.0029(17) 0.0010(17) 0.0027(17)
C22 0.054(4) 0.055(4) 0.022(3) -0.005(3) 0.003(3) -0.015(3)
C23 0.027(3) 0.017(2) 0.033(3) 0.0014(17) -0.0043(19) 0.0027(18)
C24 0.0155(19) 0.0144(18) 0.026(2) -0.0058(15) 0.0002(16) 0.0036(16)
C25 0.0164(19) 0.0188(19) 0.0164(19) -0.0016(15) -0.0018(15) -0.0003(15)
C26 0.022(2) 0.024(2) 0.019(2) -0.0065(17) 0.0043(16) -0.0037(16)
C27 0.023(2) 0.022(2) 0.0172(19) -0.0026(17) 0.0053(16) -0.0014(16)
C28 0.025(3) 0.034(3) 0.025(3) -0.0012(19) 0.0049(18) -0.0061(19)
C29 0.028(3) 0.037(3) 0.040(3) 0.002(2) 0.003(2) -0.015(3)
C30 0.025(3) 0.033(3) 0.032(3) 0.0044(19) -0.0019(19) -0.008(2)
C31 0.018(2) 0.025(2) 0.028(3) -0.0019(17) 0.0012(17) -0.0054(17)
C32 0.020(2) 0.0187(19) 0.023(2) -0.0058(16) 0.0029(16) -0.0037(16)
C33 0.031(3) 0.024(2) 0.019(2) -0.0010(18) -0.0004(18) -0.0025(17)
C34 0.035(3) 0.026(3) 0.018(2) -0.0031(19) -0.0060(18) -0.0006(17)
C35 0.049(3) 0.029(3) 0.026(3) -0.007(3) -0.007(3) -0.0006(19)
C36 0.056(4) 0.042(3) 0.019(3) -0.010(3) -0.005(3) 0.005(2)
C37 0.056(4) 0.051(4) 0.024(3) -0.010(3) 0.002(3) 0.010(3)
C38 0.038(3) 0.043(3) 0.018(3) -0.005(3) 0.0074(19) 0.006(2)
C39 0.023(2) 0.0172(19) 0.025(3) 0.0007(16) -0.0057(17) 0.0010(16)
C40 0.029(3) 0.031(3) 0.022(3) -0.0010(19) -0.0032(18) 0.0038(18)
C41 0.024(3) 0.024(3) 0.032(3) 0.0034(18) -0.0021(19) -0.0066(18)
C42 0.021(2) 0.019(2) 0.024(2) -0.0076(16) -0.0017(17) -0.0064(16)
C43 0.035(3) 0.023(2) 0.026(3) -0.0050(19) -0.0001(19) -0.0109(18)
C44 0.025(3) 0.034(3) 0.029(3) 0.0017(19) -0.0083(19) -0.0087(19)
C45 0.019(2) 0.027(3) 0.023(2) -0.0039(17) 0.0066(17) -0.0002(17)
C46 0.022(3) 0.028(3) 0.056(4) -0.0085(19) 0.000(3) -0.003(3)
C47 0.050(3) 0.028(3) 0.020(3) -0.008(2) 0.011(2) 0.0060(18)

loop_
_atom_type_symbol
_atom_type_description
_atom_type_scat_dispersion_real
_atom_type_scat_dispersion_imag
_atom_type_scat_source
C C 0.0033 0.0016
;
International Tables for Crystallography
(1992, Vol. C, Tables 4.2.6.8 and 6.1.1.4)
;
H H 0.0000 0.0000
;
International Tables for Crystallography
(1992, Vol. C, Table 6.1.1.4)
;
Cl Cl 0.1484 0.1585
;
International Tables for Crystallography
(1992, Vol. C, Tables 4.2.6.8 and 6.1.1.4)
;
F F 0.0171 0.0103
;
International Tables for Crystallography
(1992, Vol. C, Tables 4.2.6.8 and 6.1.1.4)
;
N N 0.0061 0.0033
;
International Tables for Crystallography
(1992, Vol. C, Tables 4.2.6.8 and 6.1.1.4)
;
O O 0.0106 0.0060
;
International Tables for Crystallography
(1992, Vol. C, Tables 4.2.6.8 and 6.1.1.4)
;
P P 0.1023 0.0942
;
International Tables for Crystallography
(1992, Vol. C, Tables 4.2.6.8 and 6.1.1.4)
;
Ru Ru -1.2594 0.8363
;
International Tables for Crystallography
(1992, Vol. C, Tables 4.2.6.8 and 6.1.1.4)
;

loop_
_geom_angle_atom_site_label_1
_geom_angle_atom_site_label_2
_geom_angle_atom_site_label_3
_geom_angle
_geom_angle_publ_flag
Cl1 Ru1 P1 91.29(4) yes
Cl1 Ru1 F1 83.38(7) yes
Cl1 Ru1 C1 159.81(11) yes
Cl1 Ru1 C24 100.96(13) yes
P1 Ru1 F1 166.64(7) yes
P1 Ru1 C1 97.66(10) yes
P1 Ru1 C24 90.19(12) yes
F1 Ru1 C1 83.87(12) yes
F1 Ru1 C24 102.82(13) yes
C1 Ru1 C24 97.09(17) yes
Ru1 P1 O1 116.11(11) yes
Ru1 P1 O2 115.78(11) yes
Ru1 P1 O3 119.23(10) yes
O1 P1 O2 101.04(14) yes
O1 P1 O3 102.96(14) yes
O2 P1 O3 98.75(15) yes
P1 O1 C39 120.7(3) yes
P1 O2 C42 127.2(3) yes
P1 O3 C45 129.6(3) yes
C1 N2 C3 113.7(4) yes
C1 N2 C6 127.9(4) yes
C3 N2 C6 118.2(3) yes
C1 N5 C4 113.5(3) yes
C1 N5 C15 129.9(4) yes
C4 N5 C15 116.2(4) yes
Ru1 C1 N2 120.0(3) yes
Ru1 C1 N5 131.0(3) yes
N2 C1 N5 107.2(4) yes
N2 C3 C4 102.3(3) yes
N5 C4 C3 102.3(4) yes
N2 C6 C7 119.4(4) yes
N2 C6 C11 118.8(4) yes
C7 C6 C11 121.3(4) yes
C6 C7 C8 118.4(4) yes
C6 C7 C12 121.8(4) yes
C8 C7 C12 119.7(4) yes
C7 C8 C9 121.8(4) yes
C8 C9 C10 118.0(4) yes
C8 C9 C13 120.1(4) yes
C10 C9 C13 121.8(4) yes
C9 C10 C11 122.2(4) yes
C6 C11 C10 117.8(4) yes
C6 C11 C14 121.7(4) yes
C10 C11 C14 120.4(4) yes
N5 C15 C16 118.5(4) yes
N5 C15 C20 120.4(4) yes
C16 C15 C20 120.9(4) yes
C15 C16 C17 118.2(4) yes
C15 C16 C21 121.0(4) yes
C17 C16 C21 120.8(4) yes
C16 C17 C18 121.5(4) yes
C17 C18 C19 119.0(4) yes
C17 C18 C22 120.6(4) yes
C19 C18 C22 120.5(4) yes
C18 C19 C20 122.0(4) yes
C15 C20 C19 118.2(4) yes
C15 C20 C23 121.0(4) yes
C19 C20 C23 120.8(4) yes
Ru1 C24 C25 133.3(3) yes
Ru1 C24 C32 121.5(3) yes
C25 C24 C32 104.6(4) yes
C24 C25 C26 110.5(4) yes
C25 C26 C27 108.6(4) yes
C25 C26 C33 124.1(4) yes
C27 C26 C33 127.0(4) yes
C26 C27 C28 130.6(4) yes
C26 C27 C32 107.8(4) yes
C28 C27 C32 121.5(4) yes
C27 C28 C29 116.8(4) yes
C28 C29 C30 122.1(5) yes
C29 C30 C31 120.4(4) yes
C30 C31 C32 118.1(4) yes
C24 C32 C27 108.4(4) yes
C24 C32 C31 130.6(4) yes
C27 C32 C31 121.0(4) yes
C26 C33 C34 121.4(4) yes
C26 C33 C38 119.3(4) yes
C34 C33 C38 119.0(4) yes
C33 C34 C35 120.6(5) yes
C34 C35 C36 120.0(5) yes
C35 C36 C37 120.4(5) yes
C36 C37 C38 119.8(5) yes
C33 C38 C37 120.2(5) yes
O1 C39 C40 106.8(4) yes
O1 C39 C41 109.4(4) yes
C40 C39 C41 113.1(4) yes
O2 C42 C43 106.3(4) yes
O2 C42 C44 109.8(4) yes
C43 C42 C44 112.2(4) yes
O3 C45 C46 106.7(4) yes
O3 C45 C47 107.7(4) yes
C46 C45 C47 111.7(4) yes
N2 C3 H3A 111.309 no
N2 C3 H3B 111.308 no
C4 C3 H3A 111.303 no
C4 C3 H3B 111.312 no
H3A C3 H3B 109.196 no
N5 C4 H4A 111.307 no
N5 C4 H4B 111.307 no
C3 C4 H4A 111.299 no
C3 C4 H4B 111.306 no
H4A C4 H4B 109.199 no
C7 C8 H8 119.090 no
C9 C8 H8 119.094 no
C9 C10 H10 118.886 no
C11 C10 H10 118.891 no
C7 C12 H12A 109.472 no
C7 C12 H12B 109.471 no
C7 C12 H12C 109.473 no
H12A C12 H12B 109.467 no
H12A C12 H12C 109.475 no
H12B C12 H12C 109.469 no
C9 C13 H13A 109.469 no
C9 C13 H13B 109.466 no
C9 C13 H13C 109.469 no
H13A C13 H13B 109.479 no
H13A C13 H13C 109.474 no
H13B C13 H13C 109.470 no
C11 C14 H14A 109.469 no
C11 C14 H14B 109.473 no
C11 C14 H14C 109.472 no
H14A C14 H14B 109.470 no
H14A C14 H14C 109.476 no
H14B C14 H14C 109.468 no
C16 C17 H17 119.224 no
C18 C17 H17 119.229 no
C18 C19 H19 118.983 no
C20 C19 H19 118.979 no
C16 C21 H21A 109.472 no
C16 C21 H21B 109.469 no
C16 C21 H21C 109.468 no
H21A C21 H21B 109.476 no
H21A C21 H21C 109.470 no
H21B C21 H21C 109.472 no
C18 C22 H22A 109.476 no
C18 C22 H22B 109.474 no
C18 C22 H22C 109.471 no
H22A C22 H22B 109.467 no
H22A C22 H22C 109.468 no
H22B C22 H22C 109.470 no
C20 C23 H23A 109.470 no
C20 C23 H23B 109.472 no
C20 C23 H23C 109.468 no
H23A C23 H23B 109.468 no
H23A C23 H23C 109.477 no
H23B C23 H23C 109.473 no
C24 C25 H25 124.771 no
C26 C25 H25 124.769 no
C27 C28 H28 121.579 no
C29 C28 H28 121.576 no
C28 C29 H29 118.961 no
C30 C29 H29 118.961 no
C29 C30 H30 119.778 no
C31 C30 H30 119.783 no
C30 C31 H31 120.965 no
C32 C31 H31 120.967 no
C33 C34 H34 119.700 no
C35 C34 H34 119.705 no
C34 C35 H35 120.016 no
C36 C35 H35 120.016 no
C35 C36 H36 119.797 no
C37 C36 H36 119.798 no
C36 C37 H37 120.080 no
C38 C37 H37 120.072 no
C33 C38 H38 119.908 no
C37 C38 H38 119.899 no
O1 C39 H39 109.155 no
C40 C39 H39 109.155 no
C41 C39 H39 109.156 no
C39 C40 H40A 109.474 no
C39 C40 H40B 109.471 no
C39 C40 H40C 109.477 no
H40A C40 H40B 109.468 no
H40A C40 H40C 109.467 no
H40B C40 H40C 109.470 no
C39 C41 H41A 109.468 no
C39 C41 H41B 109.470 no
C39 C41 H41C 109.474 no
H41A C41 H41B 109.478 no
H41A C41 H41C 109.468 no
H41B C41 H41C 109.468 no
O2 C42 H42 109.500 no
C43 C42 H42 109.501 no
C44 C42 H42 109.499 no
C42 C43 H43A 109.476 no
C42 C43 H43B 109.471 no
C42 C43 H43C 109.469 no
H43A C43 H43B 109.469 no
H43A C43 H43C 109.469 no
H43B C43 H43C 109.475 no
C42 C44 H44A 109.469 no
C42 C44 H44B 109.473 no
C42 C44 H44C 109.471 no
H44A C44 H44B 109.475 no
H44A C44 H44C 109.468 no
H44B C44 H44C 109.471 no
O3 C45 H45 110.208 no
C46 C45 H45 110.206 no
C47 C45 H45 110.212 no
C45 C46 H46A 109.470 no
C45 C46 H46B 109.470 no
C45 C46 H46C 109.474 no
H46A C46 H46B 109.476 no
H46A C46 H46C 109.471 no
H46B C46 H46C 109.467 no
C45 C47 H47A 109.474 no
C45 C47 H47B 109.474 no
C45 C47 H47C 109.469 no
H47A C47 H47B 109.467 no
H47A C47 H47C 109.471 no
H47B C47 H47C 109.472 no

loop_
_geom_bond_atom_site_label_1
_geom_bond_atom_site_label_2
_geom_bond_distance
_geom_bond_publ_flag
Ru1 Cl1 2.3837(12) yes
Ru1 P1 2.2426(11) yes
Ru1 F1 2.029(3) yes
Ru1 C1 2.059(4) yes
Ru1 C24 1.864(5) yes
P1 O1 1.608(3) yes
P1 O2 1.602(3) yes
P1 O3 1.602(3) yes
O1 C39 1.480(5) yes
O2 C42 1.465(6) yes
O3 C45 1.446(5) yes
N2 C1 1.350(5) yes
N2 C3 1.474(6) yes
N2 C6 1.441(6) yes
N5 C1 1.342(6) yes
N5 C4 1.481(6) yes
N5 C15 1.430(5) yes
C3 C4 1.526(6) yes
C6 C7 1.395(5) yes
C6 C11 1.406(6) yes
C7 C8 1.396(6) yes
C7 C12 1.511(6) yes
C8 C9 1.388(6) yes
C9 C10 1.398(6) yes
C9 C13 1.506(7) yes
C10 C11 1.390(6) yes
C11 C14 1.511(6) yes
C15 C16 1.413(6) yes
C15 C20 1.410(6) yes
C16 C17 1.395(6) yes
C16 C21 1.504(6) yes
C17 C18 1.398(6) yes
C18 C19 1.379(6) yes
C18 C22 1.523(7) yes
C19 C20 1.396(6) yes
C20 C23 1.511(6) yes
C24 C25 1.463(6) yes
C24 C32 1.487(6) yes
C25 C26 1.363(6) yes
C26 C27 1.470(6) yes
C26 C33 1.479(6) yes
C27 C28 1.397(6) yes
C27 C32 1.404(6) yes
C28 C29 1.408(7) yes
C29 C30 1.389(7) yes
C30 C31 1.409(7) yes
C31 C32 1.390(6) yes
C33 C34 1.402(7) yes
C33 C38 1.411(7) yes
C34 C35 1.396(6) yes
C35 C36 1.391(8) yes
C36 C37 1.395(8) yes
C37 C38 1.402(7) yes
C39 C40 1.522(6) yes
C39 C41 1.507(6) yes
C42 C43 1.527(6) yes
C42 C44 1.512(6) yes
C45 C46 1.517(7) yes
C45 C47 1.525(6) yes
C3 H3A 0.990 no
C3 H3B 0.990 no
C4 H4A 0.990 no
C4 H4B 0.990 no
C8 H8 0.950 no
C10 H10 0.950 no
C12 H12A 0.980 no
C12 H12B 0.980 no
C12 H12C 0.980 no
C13 H13A 0.980 no
C13 H13B 0.980 no
C13 H13C 0.980 no
C14 H14A 0.980 no
C14 H14B 0.980 no
C14 H14C 0.980 no
C17 H17 0.950 no
C19 H19 0.950 no
C21 H21A 0.980 no
C21 H21B 0.980 no
C21 H21C 0.980 no
C22 H22A 0.980 no
C22 H22B 0.980 no
C22 H22C 0.980 no
C23 H23A 0.980 no
C23 H23B 0.980 no
C23 H23C 0.980 no
C25 H25 0.950 no
C28 H28 0.950 no
C29 H29 0.950 no
C30 H30 0.950 no
C31 H31 0.950 no
C34 H34 0.950 no
C35 H35 0.950 no
C36 H36 0.950 no
C37 H37 0.950 no
C38 H38 0.950 no
C39 H39 1.000 no
C40 H40A 0.980 no
C40 H40B 0.980 no
C40 H40C 0.980 no
C41 H41A 0.980 no
C41 H41B 0.980 no
C41 H41C 0.980 no
C42 H42 1.000 no
C43 H43A 0.980 no
C43 H43B 0.980 no
C43 H43C 0.980 no
C44 H44A 0.980 no
C44 H44B 0.980 no
C44 H44C 0.980 no
C45 H45 1.000 no
C46 H46A 0.980 no
C46 H46B 0.980 no
C46 H46C 0.980 no
C47 H47A 0.980 no
C47 H47B 0.980 no
C47 H47C 0.980 no

loop_
_geom_contact_atom_site_label_1
_geom_contact_atom_site_label_2
_geom_contact_distance
_geom_contact_publ_flag
_geom_contact_site_symmetry_2
Ru1 C6 3.351(4) no .
Ru1 C31 3.417(5) no .
Cl1 O3 3.438(3) no .
Cl1 C31 3.478(5) no .
Cl1 C32 3.569(5) no .
Cl1 C44 3.537(5) no .
Cl1 C45 3.341(5) no .
Cl1 C46 3.496(5) no .
P1 C25 3.207(4) no .
P1 C41 3.538(5) no .
P1 C44 3.455(5) no .
F1 N2 3.299(4) no .
F1 N5 3.474(4) no .
F1 C7 3.567(5) no .
F1 C12 3.054(5) no .
F1 C23 3.020(6) no .
F1 C31 3.029(5) no .
F1 C32 3.328(5) no .
O1 C1 3.452(5) no .
O1 C24 3.414(5) no .
O1 C25 3.058(5) no .
O2 C10 3.551(5) no .
O2 C11 3.154(5) no .
O2 C14 3.206(6) no .
O2 C39 3.083(5) no .
O2 C41 3.280(5) no .
O3 C24 3.506(5) no .
O3 C25 3.560(5) no .
O3 C39 2.882(5) no .
O3 C42 2.838(5) no .
N2 C12 2.898(5) no .
N2 C14 2.895(6) no .
N2 C15 3.572(6) no .
N5 C6 3.575(6) no .
N5 C21 2.870(5) no .
N5 C23 2.912(5) no .
N5 C24 3.309(6) no .
C1 C7 3.400(6) no .
C1 C11 3.390(6) no .
C1 C14 3.565(6) no .
C1 C16 3.467(6) no .
C1 C20 3.347(6) no .
C1 C23 3.455(6) no .
C3 C7 3.344(6) no .
C3 C11 3.256(6) no .
C3 C12 3.523(6) no .
C3 C14 3.391(7) no .
C4 C16 3.247(6) no .
C4 C20 3.330(6) no .
C4 C21 3.419(6) no .
C4 C23 3.552(6) no .
C6 C9 2.793(6) no .
C7 C10 2.782(6) no .
C8 C11 2.793(5) no .
C15 C18 2.795(6) no .
C15 C24 3.056(6) no .
C15 C25 3.148(6) no .
C16 C19 2.796(6) no .
C16 C25 3.141(6) no .
C17 C20 2.797(6) no .
C17 C25 3.516(7) no .
C17 C34 3.589(7) no .
C20 C24 3.235(6) no .
C20 C25 3.581(6) no .
C20 C32 3.365(6) no .
C23 C31 3.523(7) no .
C23 C32 3.581(7) no .
C24 C45 3.421(7) no .
C25 C34 3.062(6) no .
C25 C45 3.460(7) no .
C25 C47 3.515(7) no .
C26 C47 3.597(7) no .
C27 C30 2.777(6) no .
C27 C38 3.145(6) no .
C28 C31 2.851(7) no .
C28 C33 3.279(6) no .
C28 C38 3.295(7) no .
C29 C32 2.768(7) no .
C33 C36 2.805(7) no .
C34 C37 2.795(8) no .
C35 C38 2.796(8) no .
F1 C8 3.298(5) no 2_565
F1 C13 3.337(5) no 2_565
C3 C7 3.468(6) no 2_665
C3 C8 3.309(6) no 2_665
C3 C9 3.599(6) no 2_665
C7 C3 3.468(6) no 2_665
C8 F1 3.298(5) no 2_565
C8 C3 3.309(6) no 2_665
C9 C3 3.599(6) no 2_665
C13 F1 3.337(5) no 2_565
C17 C29 3.487(7) no 1_655
C29 C17 3.487(7) no 1_455
C29 C36 3.566(8) no 2_566
C36 C29 3.566(8) no 2_566
Ru1 H12B 3.4188 no .
Ru1 H23C 3.4995 no .
Ru1 H25 3.3437 no .
Ru1 H31 3.1051 no .
Ru1 H45 3.1906 no .
Cl1 H31 3.0253 no .
Cl1 H44B 2.5852 no .
Cl1 H45 2.7805 no .
Cl1 H46B 2.8481 no .
P1 H14B 3.4547 no .
P1 H25 2.9975 no .
P1 H39 2.6906 no .
P1 H41B 3.3206 no .
P1 H42 2.8701 no .
P1 H44B 3.1864 no .
P1 H45 2.8328 no .
P1 H47A 3.5135 no .
F1 H12A 3.5779 no .
F1 H12B 2.1081 no .
F1 H12C 3.5906 no .
F1 H23B 2.7802 no .
F1 H23C 2.4303 no .
F1 H31 2.2973 no .
O1 H14B 3.1456 no .
O1 H14C 3.2306 no .
O1 H21A 3.3218 no .
O1 H21C 3.3430 no .
O1 H25 2.3976 no .
O1 H40A 3.2650 no .
O1 H40B 2.5767 no .
O1 H40C 2.6146 no .
O1 H41A 2.6290 no .
O1 H41B 2.6290 no .
O1 H41C 3.2836 no .
O1 H47A 3.4256 no .
O2 H14B 2.6061 no .
O2 H14C 3.4558 no .
O2 H39 3.0026 no .
O2 H41B 2.6413 no .
O2 H43A 2.4912 no .
O2 H43B 2.6776 no .
O2 H43C 3.2395 no .
O2 H44A 2.6330 no .
O2 H44B 2.6331 no .
O2 H44C 3.2791 no .
O3 H25 3.4722 no .
O3 H39 2.3464 no .
O3 H42 2.3861 no .
O3 H44B 3.2931 no .
O3 H46A 2.5685 no .
O3 H46B 2.5684 no .
O3 H46C 3.2303 no .
O3 H47A 2.5930 no .
O3 H47B 2.5931 no .
O3 H47C 3.2468 no .
N2 H4A 3.0647 no .
N2 H4B 2.9458 no .
N2 H12A 2.8725 no .
N2 H12B 2.8247 no .
N2 H14A 3.5302 no .
N2 H14B 3.5713 no .
N2 H14C 2.4129 no .
N2 H21C 3.5821 no .
N2 H23C 3.4184 no .
N5 H3A 3.0704 no .
N5 H3B 2.9512 no .
N5 H14C 3.4621 no .
N5 H21A 3.5461 no .
N5 H21B 3.5068 no .
N5 H21C 2.3811 no .
N5 H23A 3.5520 no .
N5 H23B 3.5843 no .
N5 H23C 2.4299 no .
C1 H3A 3.0641 no .
C1 H3B 2.9749 no .
C1 H4A 3.0645 no .
C1 H4B 2.9692 no .
C1 H12B 3.1870 no .
C1 H14C 2.9047 no .
C1 H21C 3.0038 no .
C1 H23C 2.7715 no .
C3 H12A 3.0631 no .
C3 H14C 2.7904 no .
C3 H21C 3.5162 no .
C4 H14C 3.5846 no .
C4 H21C 2.8403 no .
C4 H23C 2.9757 no .
C6 H3A 2.7492 no .
C6 H3B 2.7831 no .
C6 H8 3.2530 no .
C6 H10 3.2531 no .
C6 H12A 2.7889 no .
C6 H12B 2.7889 no .
C6 H12C 3.3264 no .
C6 H14A 3.1610 no .
C6 H14B 3.1727 no .
C6 H14C 2.5914 no .
C7 H3A 3.2013 no .
C8 H10 3.2438 no .
C8 H12A 3.1083 no .
C8 H12B 3.1637 no .
C8 H12C 2.5467 no .
C8 H13A 2.7541 no .
C8 H13B 2.7541 no .
C8 H13C 3.3034 no .
C8 H44A 3.2757 no .
C9 H43B 3.5551 no .
C9 H44A 2.8631 no .
C10 H8 3.2469 no .
C10 H13A 3.1509 no .
C10 H13B 3.1621 no .
C10 H13C 2.5831 no .
C10 H14A 2.7649 no .
C10 H14B 2.7649 no .
C10 H14C 3.3118 no .
C10 H43B 2.9130 no .
C10 H44A 3.0185 no .
C11 H3B 3.1014 no .
C11 H43B 3.5607 no .
C11 H44A 3.5020 no .
C12 H3A 3.1149 no .
C12 H8 2.6547 no .
C13 H8 2.6487 no .
C13 H10 2.6885 no .
C13 H44A 3.3260 no .
C14 H3B 2.9100 no .
C14 H10 2.6567 no .
C14 H41A 3.3278 no .
C14 H41B 3.2111 no .
C15 H4A 2.7200 no .
C15 H4B 2.7426 no .
C15 H17 3.2685 no .
C15 H19 3.2649 no .
C15 H21A 3.1584 no .
C15 H21B 3.1597 no .
C15 H21C 2.5733 no .
C15 H23A 3.1557 no .
C15 H23B 3.1706 no .
C15 H23C 2.5799 no .
C15 H25 3.1901 no .
C16 H4A 3.0626 no .
C16 H25 2.8935 no .
C16 H34 3.3041 no .
C17 H19 3.2478 no .
C17 H21A 2.7678 no .
C17 H21B 2.7678 no .
C17 H21C 3.3138 no .
C17 H22A 3.1565 no .
C17 H22B 3.1585 no .
C17 H22C 2.5755 no .
C17 H25 3.4246 no .
C17 H34 2.8843 no .
C19 H17 3.2462 no .
C19 H22A 2.7683 no .
C19 H22B 2.7683 no .
C19 H22C 3.3101 no .
C19 H23A 2.7739 no .
C19 H23B 2.7739 no .
C19 H23C 3.3192 no .
C20 H4B 3.1948 no .
C21 H4A 2.9698 no .
C21 H17 2.6700 no .
C21 H25 3.0560 no .
C21 H34 3.4563 no .
C21 H40C 3.3771 no .
C22 H17 2.6801 no .
C22 H19 2.6551 no .
C23 H4B 3.1468 no .
C23 H19 2.6714 no .
C23 H31 3.4074 no .
C24 H23B 3.4518 no .
C24 H31 2.8642 no .
C24 H45 2.6603 no .
C25 H21A 3.3742 no .
C25 H34 2.8577 no .
C25 H40B 3.2599 no .
C25 H45 2.9471 no .
C25 H47A 2.8135 no .
C26 H28 2.8686 no .
C26 H34 2.6819 no .
C26 H38 2.6541 no .
C26 H45 3.2947 no .
C26 H47A 2.9264 no .
C27 H25 3.2168 no .
C27 H29 3.2495 no .
C27 H31 3.2931 no .
C27 H38 2.8573 no .
C27 H45 3.3650 no .
C28 H30 3.2977 no .
C28 H38 2.7563 no .
C29 H31 3.2896 no .
C30 H23B 3.3803 no .
C30 H28 3.3064 no .
C31 H23B 2.6872 no .
C31 H29 3.2800 no .
C32 H23B 3.0187 no .
C32 H25 3.2522 no .
C32 H28 3.3068 no .
C32 H30 3.2608 no .
C32 H45 3.0182 no .
C33 H25 2.7766 no .
C33 H28 3.0930 no .
C33 H35 3.2867 no .
C33 H37 3.2953 no .
C33 H47A 2.9544 no .
C34 H17 3.3339 no .
C34 H25 2.8966 no .
C34 H36 3.2702 no .
C34 H38 3.2825 no .
C34 H40B 3.1274 no .
C34 H47A 3.4875 no .
C35 H37 3.2738 no .
C36 H34 3.2690 no .
C36 H38 3.2762 no .
C37 H35 3.2738 no .
C38 H28 2.8340 no .
C38 H34 3.2826 no .
C38 H36 3.2767 no .
C38 H47A 3.2741 no .
C38 H47C 3.3520 no .
C39 H14B 3.5935 no .
C39 H25 3.2821 no .
C39 H47A 3.4414 no .
C40 H21A 3.2487 no .
C40 H25 3.0694 no .
C40 H41A 2.7181 no .
C40 H41B 3.3633 no .
C40 H41C 2.7340 no .
C40 H47A 3.2982 no .
C41 H14B 2.8655 no .
C41 H40A 2.7448 no .
C41 H40B 3.3600 no .
C41 H40C 2.7149 no .
C41 H43A 3.2083 no .
C42 H41B 3.3541 no .
C43 H10 3.3912 no .
C43 H14B 3.4642 no .
C43 H41B 3.0997 no .
C43 H44A 2.7013 no .
C43 H44B 3.3607 no .
C43 H44C 2.7310 no .
C44 H43A 3.3492 no .
C44 H43B 2.6356 no .
C44 H43C 2.8115 no .
C44 H46B 3.5930 no .
C45 H39 3.3978 no .
C45 H42 3.4463 no .
C46 H42 3.3311 no .
C46 H47A 3.3557 no .
C46 H47B 2.6904 no .
C46 H47C 2.7357 no .
C47 H39 3.3074 no .
C47 H40B 3.3150 no .
C47 H46A 2.6925 no .
C47 H46B 3.3574 no .
C47 H46C 2.7298 no .
H3A H4A 2.7226 no .
H3A H4B 2.2498 no .
H3A H12A 2.4389 no .
H3A H12B 3.3833 no .
H3B H4A 2.2498 no .
H3B H4B 2.8031 no .
H3B H14A 2.9906 no .
H3B H14C 2.3376 no .
H3B H21C 3.4261 no .
H4A H21B 3.0239 no .
H4A H21C 2.4636 no .
H4B H23A 3.2297 no .
H4B H23C 2.6174 no .
H8 H12A 3.3034 no .
H8 H12B 3.3298 no .
H8 H12C 2.3217 no .
H8 H13A 2.6875 no .
H8 H13B 2.6919 no .
H8 H13C 3.5811 no .
H10 H13A 3.3305 no .
H10 H13B 3.3661 no .
H10 H13C 2.3723 no .
H10 H14A 2.7034 no .
H10 H14B 2.6954 no .
H10 H14C 3.5881 no .
H10 H43B 2.4984 no .
H10 H44A 3.3420 no .
H12B H23C 3.1685 no .
H13B H44A 2.9904 no .
H13C H43B 3.3434 no .
H13C H44A 3.5293 no .
H14B H41A 2.6778 no .
H14B H41B 2.2739 no .
H14B H43A 3.1233 no .
H14B H43B 3.2057 no .
H14C H21C 3.0799 no .
H14C H41A 3.2041 no .
H14C H41B 3.4532 no .
H17 H21A 2.7208 no .
H17 H21B 2.7059 no .
H17 H22A 3.3492 no .
H17 H22B 3.3325 no .
H17 H22C 2.3560 no .
H17 H34 2.5937 no .
H19 H22A 2.7025 no .
H19 H22B 2.6983 no .
H19 H22C 3.5851 no .
H19 H23A 2.7341 no .
H19 H23B 2.6969 no .
H21A H25 2.5997 no .
H21A H34 2.7694 no .
H21A H40B 3.2534 no .
H21A H40C 2.4999 no .
H21C H25 3.2231 no .
H21C H40C 3.4787 no .
H22A H28 3.5747 no .
H23B H31 2.5877 no .
H23C H31 3.4870 no .
H25 H34 2.4987 no .
H25 H40B 2.5026 no .
H25 H40C 3.1011 no .
H25 H45 3.3959 no .
H25 H47A 2.7830 no .
H28 H29 2.3652 no .
H28 H38 2.3002 no .
H29 H30 2.3213 no .
H30 H31 2.3701 no .
H34 H35 2.3424 no .
H34 H40B 2.9236 no .
H34 H40C 3.4132 no .
H35 H36 2.3387 no .
H36 H37 2.3428 no .
H37 H38 2.3511 no .
H38 H47A 3.4750 no .
H38 H47C 3.1754 no .
H39 H40A 2.3673 no .
H39 H40B 2.3714 no .
H39 H40C 2.8692 no .
H39 H41A 2.8571 no .
H39 H41B 2.3511 no .
H39 H41C 2.3584 no .
H39 H42 3.2856 no .
H39 H43A 3.5818 no .
H39 H47A 3.0724 no .
H39 H47B 3.0128 no .
H40A H41A 3.0332 no .
H40A H41C 2.5889 no .
H40B H41A 3.5962 no .
H40B H47A 2.4948 no .
H40B H47B 3.3663 no .
H40C H41A 2.5395 no .
H40C H41C 3.0117 no .
H41B H42 3.5892 no .
H41B H43A 2.2927 no .
H41B H43B 3.4627 no .
H41C H43A 3.4769 no .
H42 H43A 2.4386 no .
H42 H43B 2.8702 no .
H42 H43C 2.3223 no .
H42 H44A 2.8643 no .
H42 H44B 2.3661 no .
H42 H44C 2.3632 no .
H42 H46A 3.0696 no .
H42 H46B 3.0432 no .
H43A H44A 3.5369 no .
H43B H44A 2.4479 no .
H43B H44B 3.5402 no .
H43B H44C 2.8981 no .
H43C H44A 3.1197 no .
H43C H44C 2.6691 no .
H44B H46B 2.9384 no .
H45 H46A 2.8740 no .
H45 H46B 2.3770 no .
H45 H46C 2.3807 no .
H45 H47A 2.3874 no .
H45 H47B 2.8800 no .
H45 H47C 2.3847 no .
H46A H47A 3.5737 no .
H46A H47B 2.4960 no .
H46A H47C 3.0082 no .
H46B H47B 3.5759 no .
H46C H47B 2.9960 no .
H46C H47C 2.5849 no .
Cl1 H3B 2.9082 no 1_455
Cl1 H4A 2.9476 no 1_455
Cl1 H8 3.0131 no 2_565
Cl1 H12C 3.1745 no 2_565
Cl1 H21B 3.5775 no 1_455
Cl1 H21C 3.3612 no 1_455
F1 H8 2.4315 no 2_565
F1 H13A 3.0714 no 2_565
F1 H13B 2.8731 no 2_565
O2 H23A 3.4130 no 1_545
O3 H23A 2.9422 no 1_545
C3 H8 3.5231 no 2_665
C3 H12A 3.5370 no 2_665
C4 H13A 3.2362 no 2_665
C4 H41C 3.3946 no 1_565
C6 H3A 3.1545 no 2_665
C7 H3A 2.9443 no 2_665
C7 H3B 3.0741 no 2_665
C7 H12C 3.5334 no 2_565
C8 H3A 2.8806 no 2_665
C8 H3B 2.9953 no 2_665
C8 H12B 3.1674 no 2_565
C8 H12C 3.2056 no 2_565
C9 H3A 2.9886 no 2_665
C9 H4B 3.4641 no 2_665
C10 H3A 3.0925 no 2_665
C10 H10 3.5838 no 2_655
C11 H3A 3.1958 no 2_665
C11 H12A 3.5551 no 2_665
C12 H3B 3.1717 no 2_665
C12 H8 3.1540 no 2_565
C12 H43C 2.9588 no 1_565
C12 H44A 3.5731 no 2_565
C12 H44B 3.5677 no 2_565
C13 H4B 3.4376 no 2_665
C13 H31 3.3473 no 2_565
C13 H41A 3.4626 no 2_655
C13 H41B 3.4826 no 2_655
C13 H41C 3.5866 no 2_655
C13 H44C 3.3677 no 2_555
C14 H12A 3.5819 no 2_665
C14 H13C 3.3683 no 2_655
C17 H22C 3.3524 no 2_666
C17 H29 3.2719 no 1_655
C18 H29 3.5664 no 1_655
C18 H40A 3.5836 no 1_565
C19 H39 3.3065 no 1_565
C19 H40A 3.3210 no 1_565
C19 H47B 3.5097 no 1_565
C20 H39 3.2314 no 1_565
C20 H41C 3.4389 no 1_565
C21 H45 3.4727 no 1_655
C21 H46C 3.0216 no 1_655
C22 H17 3.2797 no 2_666
C22 H22C 2.9975 no 2_666
C22 H28 3.5732 no 2_566
C22 H38 3.4317 no 2_566
C23 H39 2.8000 no 1_565
C23 H41C 3.5219 no 1_565
C23 H42 3.1210 no 1_565
C23 H43A 3.3367 no 1_565
C27 H21B 3.4632 no 1_455
C28 H21B 3.5544 no 1_455
C28 H22A 3.4684 no 2_566
C29 H17 3.2746 no 1_455
C29 H21B 3.4138 no 1_455
C30 H4A 3.4473 no 1_455
C30 H21B 3.2396 no 1_455
C30 H41C 3.2574 no 1_465
C31 H4A 3.1849 no 1_455
C31 H13A 3.3259 no 2_565
C31 H21B 3.1714 no 1_455
C32 H21B 3.2913 no 1_455
C35 H22B 3.3011 no 2_666
C35 H29 3.1253 no 2_566
C35 H35 3.1436 no 2_656
C35 H40A 3.5991 no 2_656
C36 H29 2.8998 no 2_566
C36 H40A 3.5276 no 2_656
C36 H40C 3.5908 no 2_656
C36 H47C 3.1954 no 2_556
C37 H29 3.2096 no 2_566
C37 H47B 3.2911 no 2_556
C37 H47C 3.1498 no 2_556
C38 H22A 3.3182 no 2_566
C38 H28 3.4645 no 2_566
C39 H23A 2.7694 no 1_545
C40 H35 3.5876 no 2_656
C40 H36 3.2550 no 2_656
C40 H46C 3.2238 no 1_655
C41 H4B 3.2255 no 1_545
C41 H13A 3.3053 no 2_655
C41 H13C 3.1956 no 2_655
C41 H23A 3.0613 no 1_545
C41 H30 3.1511 no 1_645
C41 H46A 3.4691 no 1_655
C41 H46B 3.5998 no 1_655
C41 H46C 3.3644 no 1_655
C42 H13B 3.3819 no 2_555
C42 H23A 3.2277 no 1_545
C43 H10 3.4945 no 2_655
C43 H12A 3.2598 no 1_545
C43 H12B 3.5895 no 1_545
C43 H13B 3.5539 no 2_555
C43 H14A 3.4720 no 2_655
C43 H23A 3.4161 no 1_545
C43 H23C 3.3220 no 1_545
C43 H44C 3.1585 no 2_555
C44 H12C 3.1952 no 2_565
C44 H13B 3.5181 no 2_555
C44 H43C 3.3208 no 2_555
C44 H44C 3.0506 no 2_555
C45 H21B 3.5208 no 1_455
C46 H21A 3.4879 no 1_455
C46 H21B 3.5592 no 1_455
C46 H21C 3.4548 no 1_455
C46 H40C 3.2200 no 1_455
C46 H41A 2.7438 no 1_455
C47 H19 3.5100 no 1_545
C47 H36 3.3907 no 2_556
C47 H37 2.8797 no 2_556
H3A C6 3.1545 no 2_665
H3A C7 2.9443 no 2_665
H3A C8 2.8806 no 2_665
H3A C9 2.9886 no 2_665
H3A C10 3.0925 no 2_665
H3A C11 3.1958 no 2_665
H3A H3A 3.4608 no 2_665
H3A H8 3.3488 no 2_665
H3A H12A 3.4139 no 2_665
H3A H43A 3.5794 no 1_565
H3B Cl1 2.9082 no 1_655
H3B C7 3.0741 no 2_665
H3B C8 2.9953 no 2_665
H3B C12 3.1717 no 2_665
H3B H8 3.0318 no 2_665
H3B H12A 2.8467 no 2_665
H3B H12C 3.1105 no 2_665
H4A Cl1 2.9476 no 1_655
H4A C30 3.4473 no 1_655
H4A C31 3.1849 no 1_655
H4A H8 3.5327 no 2_665
H4A H13A 2.9215 no 2_665
H4A H30 3.2520 no 1_655
H4A H31 2.7631 no 1_655
H4A H41C 3.4242 no 1_565
H4B C9 3.4641 no 2_665
H4B C13 3.4376 no 2_665
H4B C41 3.2255 no 1_565
H4B H13A 2.7919 no 2_665
H4B H30 3.5794 no 1_655
H4B H41B 2.9494 no 1_565
H4B H41C 2.6167 no 1_565
H4B H43A 2.9493 no 1_565
H8 Cl1 3.0131 no 2_565
H8 F1 2.4315 no 2_565
H8 C3 3.5231 no 2_665
H8 C12 3.1540 no 2_565
H8 H3A 3.3488 no 2_665
H8 H3B 3.0318 no 2_665
H8 H4A 3.5327 no 2_665
H8 H12B 2.5668 no 2_565
H8 H12C 3.0011 no 2_565
H8 H31 3.4990 no 2_565
H10 C10 3.5838 no 2_655
H10 C43 3.4945 no 2_655
H10 H10 2.6992 no 2_655
H10 H14A 3.2978 no 2_655
H10 H14B 3.1358 no 2_655
H10 H43A 3.1343 no 2_655
H10 H43B 2.9684 no 2_655
H12A C3 3.5370 no 2_665
H12A C11 3.5551 no 2_665
H12A C14 3.5819 no 2_665
H12A C43 3.2598 no 1_565
H12A H3A 3.4139 no 2_665
H12A H3B 2.8467 no 2_665
H12A H14A 2.9651 no 2_665
H12A H43A 3.2876 no 1_565
H12A H43B 3.4633 no 1_565
H12A H43C 2.5680 no 1_565
H12A H44B 3.5812 no 2_565
H12B C8 3.1674 no 2_565
H12B C43 3.5895 no 1_565
H12B H8 2.5668 no 2_565
H12B H13B 3.1084 no 2_565
H12B H43C 2.6996 no 1_565
H12B H44A 3.5902 no 2_565
H12C Cl1 3.1745 no 2_565
H12C C7 3.5334 no 2_565
H12C C8 3.2056 no 2_565
H12C C44 3.1952 no 2_565
H12C H3B 3.1105 no 2_665
H12C H8 3.0011 no 2_565
H12C H43C 3.1399 no 1_565
H12C H44A 2.8576 no 2_565
H12C H44B 2.7555 no 2_565
H12C H44C 3.5159 no 2_565
H13A F1 3.0714 no 2_565
H13A C4 3.2362 no 2_665
H13A C31 3.3259 no 2_565
H13A C41 3.3053 no 2_655
H13A H4A 2.9215 no 2_665
H13A H4B 2.7919 no 2_665
H13A H30 3.2777 no 2_565
H13A H31 2.5189 no 2_565
H13A H41A 3.1780 no 2_655
H13A H41B 3.2386 no 2_655
H13A H41C 2.9486 no 2_655
H13B F1 2.8731 no 2_565
H13B C42 3.3819 no 2_555
H13B C43 3.5539 no 2_555
H13B C44 3.5181 no 2_555
H13B H12B 3.1084 no 2_565
H13B H23B 3.5109 no 2_565
H13B H31 3.3694 no 2_565
H13B H42 2.8325 no 2_555
H13B H43C 2.8595 no 2_555
H13B H44C 2.8531 no 2_555
H13C C14 3.3683 no 2_655
H13C C41 3.1956 no 2_655
H13C H14A 2.9935 no 2_655
H13C H14B 2.8650 no 2_655
H13C H41A 2.8583 no 2_655
H13C H41B 2.8901 no 2_655
H13C H41C 3.3243 no 2_655
H13C H42 3.5772 no 2_555
H13C H44C 3.0429 no 2_555
H13C H46B 3.5056 no 2_555
H14A C43 3.4720 no 2_655
H14A H10 3.2978 no 2_655
H14A H12A 2.9651 no 2_665
H14A H13C 2.9935 no 2_655
H14A H43B 2.8161 no 2_655
H14A H43C 3.3861 no 2_655
H14A H44B 3.2164 no 1_655
H14A H44C 3.2194 no 1_655
H14A H46B 3.5515 no 1_655
H14B H10 3.1358 no 2_655
H14B H13C 2.8650 no 2_655
H14C H46B 3.2225 no 1_655
H17 C22 3.2797 no 2_666
H17 C29 3.2746 no 1_655
H17 H22A 3.4238 no 2_666
H17 H22B 3.3951 no 2_666
H17 H22C 2.5617 no 2_666
H17 H29 3.0904 no 1_655
H19 C47 3.5100 no 1_565
H19 H37 3.1562 no 2_566
H19 H39 3.0493 no 1_565
H19 H40A 3.2684 no 1_565
H19 H47B 2.6061 no 1_565
H21A C46 3.4879 no 1_655
H21A H46C 2.6324 no 1_655
H21B Cl1 3.5775 no 1_655
H21B C27 3.4632 no 1_655
H21B C28 3.5544 no 1_655
H21B C29 3.4138 no 1_655
H21B C30 3.2396 no 1_655
H21B C31 3.1714 no 1_655
H21B C32 3.2913 no 1_655
H21B C45 3.5208 no 1_655
H21B C46 3.5592 no 1_655
H21B H31 3.5698 no 1_655
H21B H45 2.8063 no 1_655
H21B H46C 3.0200 no 1_655
H21C Cl1 3.3612 no 1_655
H21C C46 3.4548 no 1_655
H21C H45 3.4832 no 1_655
H21C H46B 3.2224 no 1_655
H21C H46C 2.9089 no 1_655
H22A C28 3.4684 no 2_566
H22A C38 3.3182 no 2_566
H22A H17 3.4238 no 2_666
H22A H22C 3.5192 no 2_666
H22A H28 2.7253 no 2_566
H22A H37 3.3336 no 2_566
H22A H38 2.6049 no 2_566
H22B C35 3.3011 no 2_666
H22B H17 3.3951 no 2_666
H22B H22C 3.4753 no 2_666
H22B H29 3.5982 no 1_655
H22B H34 3.5072 no 2_666
H22B H35 2.7274 no 2_666
H22B H38 3.4591 no 2_566
H22B H40A 3.2678 no 1_565
H22C C17 3.3524 no 2_666
H22C C22 2.9975 no 2_666
H22C H17 2.5617 no 2_666
H22C H22A 3.5192 no 2_666
H22C H22B 3.4753 no 2_666
H22C H22C 2.0295 no 2_666
H22C H28 3.5999 no 2_566
H22C H29 3.5989 no 1_655
H23A O2 3.4130 no 1_565
H23A O3 2.9422 no 1_565
H23A C39 2.7694 no 1_565
H23A C41 3.0613 no 1_565
H23A C42 3.2277 no 1_565
H23A C43 3.4161 no 1_565
H23A H39 1.8907 no 1_565
H23A H41B 2.9126 no 1_565
H23A H41C 2.9664 no 1_565
H23A H42 2.5985 no 1_565
H23A H43A 2.9195 no 1_565
H23A H43C 3.5932 no 1_565
H23A H46A 3.5646 no 1_565
H23A H47B 3.3229 no 1_565
H23B H13B 3.5109 no 2_565
H23B H39 3.3145 no 1_565
H23B H42 3.1333 no 1_565
H23B H46A 3.1400 no 1_565
H23B H47B 3.4259 no 1_565
H23C C43 3.3220 no 1_565
H23C H39 3.4108 no 1_565
H23C H42 3.1327 no 1_565
H23C H43A 2.8525 no 1_565
H23C H43C 3.1077 no 1_565
H28 C22 3.5732 no 2_566
H28 C38 3.4645 no 2_566
H28 H22A 2.7253 no 2_566
H28 H22C 3.5999 no 2_566
H28 H28 2.9225 no 2_566
H28 H38 3.5767 no 2_566
H29 C17 3.2719 no 1_455
H29 C18 3.5664 no 1_455
H29 C35 3.1253 no 2_566
H29 C36 2.8998 no 2_566
H29 C37 3.2096 no 2_566
H29 H17 3.0904 no 1_455
H29 H22B 3.5982 no 1_455
H29 H22C 3.5989 no 1_455
H29 H35 3.4486 no 2_566
H29 H36 3.1214 no 2_566
H29 H37 3.5910 no 2_566
H29 H40A 3.3287 no 1_465
H30 C41 3.1511 no 1_465
H30 H4A 3.2520 no 1_455
H30 H4B 3.5794 no 1_455
H30 H13A 3.2777 no 2_565
H30 H40A 3.0445 no 1_465
H30 H41A 3.2102 no 1_465
H30 H41C 2.3245 no 1_465
H30 H46A 3.2788 no 1_565
H31 C13 3.3473 no 2_565
H31 H4A 2.7631 no 1_455
H31 H8 3.4990 no 2_565
H31 H13A 2.5189 no 2_565
H31 H13B 3.3694 no 2_565
H31 H21B 3.5698 no 1_455
H34 H22B 3.5072 no 2_666
H35 C35 3.1436 no 2_656
H35 C40 3.5876 no 2_656
H35 H22B 2.7274 no 2_666
H35 H29 3.4486 no 2_566
H35 H35 2.6292 no 2_656
H35 H40A 3.1130 no 2_656
H35 H40B 3.4232 no 2_656
H36 C40 3.2550 no 2_656
H36 C47 3.3907 no 2_556
H36 H29 3.1214 no 2_566
H36 H40A 2.9837 no 2_656
H36 H40B 3.5763 no 2_656
H36 H40C 2.7453 no 2_656
H36 H46C 3.2601 no 2_556
H36 H47B 3.3104 no 2_556
H36 H47C 2.6404 no 2_556
H37 C47 2.8797 no 2_556
H37 H19 3.1562 no 2_566
H37 H22A 3.3336 no 2_566
H37 H29 3.5910 no 2_566
H37 H47A 3.2146 no 2_556
H37 H47B 2.4604 no 2_556
H37 H47C 2.5525 no 2_556
H38 C22 3.4317 no 2_566
H38 H22A 2.6049 no 2_566
H38 H22B 3.4591 no 2_566
H38 H28 3.5767 no 2_566
H39 C19 3.3065 no 1_545
H39 C20 3.2314 no 1_545
H39 C23 2.8000 no 1_545
H39 H19 3.0493 no 1_545
H39 H23A 1.8907 no 1_545
H39 H23B 3.3145 no 1_545
H39 H23C 3.4108 no 1_545
H40A C18 3.5836 no 1_545
H40A C19 3.3210 no 1_545
H40A C35 3.5991 no 2_656
H40A C36 3.5276 no 2_656
H40A H19 3.2684 no 1_545
H40A H22B 3.2678 no 1_545
H40A H29 3.3287 no 1_645
H40A H30 3.0445 no 1_645
H40A H35 3.1130 no 2_656
H40A H36 2.9837 no 2_656
H40B H35 3.4232 no 2_656
H40B H36 3.5763 no 2_656
H40C C36 3.5908 no 2_656
H40C C46 3.2200 no 1_655
H40C H36 2.7453 no 2_656
H40C H46A 3.3843 no 1_655
H40C H46C 2.3299 no 1_655
H41A C13 3.4626 no 2_655
H41A C46 2.7438 no 1_655
H41A H13A 3.1780 no 2_655
H41A H13C 2.8583 no 2_655
H41A H30 3.2102 no 1_645
H41A H46A 2.6190 no 1_655
H41A H46B 2.6200 no 1_655
H41A H46C 2.5250 no 1_655
H41B C13 3.4826 no 2_655
H41B H4B 2.9494 no 1_545
H41B H13A 3.2386 no 2_655
H41B H13C 2.8901 no 2_655
H41B H23A 2.9126 no 1_545
H41C C4 3.3946 no 1_545
H41C C13 3.5866 no 2_655
H41C C20 3.4389 no 1_545
H41C C23 3.5219 no 1_545
H41C C30 3.2574 no 1_645
H41C H4A 3.4242 no 1_545
H41C H4B 2.6167 no 1_545
H41C H13A 2.9486 no 2_655
H41C H13C 3.3243 no 2_655
H41C H23A 2.9664 no 1_545
H41C H30 2.3245 no 1_645
H41C H46A 3.5195 no 1_655
H42 C23 3.1210 no 1_545
H42 H13B 2.8325 no 2_555
H42 H13C 3.5772 no 2_555
H42 H23A 2.5985 no 1_545
H42 H23B 3.1333 no 1_545
H42 H23C 3.1327 no 1_545
H43A C23 3.3367 no 1_545
H43A H3A 3.5794 no 1_545
H43A H4B 2.9493 no 1_545
H43A H10 3.1343 no 2_655
H43A H12A 3.2876 no 1_545
H43A H23A 2.9195 no 1_545
H43A H23C 2.8525 no 1_545
H43B H10 2.9684 no 2_655
H43B H12A 3.4633 no 1_545
H43B H14A 2.8161 no 2_655
H43B H44C 2.8008 no 2_555
H43C C12 2.9588 no 1_545
H43C C44 3.3208 no 2_555
H43C H12A 2.5680 no 1_545
H43C H12B 2.6996 no 1_545
H43C H12C 3.1399 no 1_545
H43C H13B 2.8595 no 2_555
H43C H14A 3.3861 no 2_655
H43C H23A 3.5932 no 1_545
H43C H23C 3.1077 no 1_545
H43C H44A 3.0998 no 2_555
H43C H44B 3.5984 no 2_555
H43C H44C 2.7844 no 2_555
H44A C12 3.5731 no 2_565
H44A H12B 3.5902 no 2_565
H44A H12C 2.8576 no 2_565
H44A H43C 3.0998 no 2_555
H44A H44C 2.8486 no 2_555
H44B C12 3.5677 no 2_565
H44B H12A 3.5812 no 2_565
H44B H12C 2.7555 no 2_565
H44B H14A 3.2164 no 1_455
H44B H43C 3.5984 no 2_555
H44C C13 3.3677 no 2_555
H44C C43 3.1585 no 2_555
H44C C44 3.0506 no 2_555
H44C H12C 3.5159 no 2_565
H44C H13B 2.8531 no 2_555
H44C H13C 3.0429 no 2_555
H44C H14A 3.2194 no 1_455
H44C H43B 2.8008 no 2_555
H44C H43C 2.7844 no 2_555
H44C H44A 2.8486 no 2_555
H44C H44C 2.4923 no 2_555
H45 C21 3.4727 no 1_455
H45 H21B 2.8063 no 1_455
H45 H21C 3.4832 no 1_455
H46A C41 3.4691 no 1_455
H46A H23A 3.5646 no 1_545
H46A H23B 3.1400 no 1_545
H46A H30 3.2788 no 1_545
H46A H40C 3.3843 no 1_455
H46A H41A 2.6190 no 1_455
H46A H41C 3.5195 no 1_455
H46B C41 3.5998 no 1_455
H46B H13C 3.5056 no 2_555
H46B H14A 3.5515 no 1_455
H46B H14C 3.2225 no 1_455
H46B H21C 3.2224 no 1_455
H46B H41A 2.6200 no 1_455
H46C C21 3.0216 no 1_455
H46C C40 3.2238 no 1_455
H46C C41 3.3644 no 1_455
H46C H21A 2.6324 no 1_455
H46C H21B 3.0200 no 1_455
H46C H21C 2.9089 no 1_455
H46C H36 3.2601 no 2_556
H46C H40C 2.3299 no 1_455
H46C H41A 2.5250 no 1_455
H47A H37 3.2146 no 2_556
H47B C19 3.5097 no 1_545
H47B C37 3.2911 no 2_556
H47B H19 2.6061 no 1_545
H47B H23A 3.3229 no 1_545
H47B H23B 3.4259 no 1_545
H47B H36 3.3104 no 2_556
H47B H37 2.4604 no 2_556
H47C C36 3.1954 no 2_556
H47C C37 3.1498 no 2_556
H47C H36 2.6404 no 2_556
H47C H37 2.5525 no 2_556

loop_
_geom_torsion_atom_site_label_1
_geom_torsion_atom_site_label_2
_geom_torsion_atom_site_label_3
_geom_torsion_atom_site_label_4
_geom_torsion
_geom_torsion_publ_flag
Cl1 Ru1 P1 O1 -161.54(5) no
Cl1 Ru1 P1 O2 80.19(6) no
Cl1 Ru1 P1 O3 -37.45(6) no
Cl1 Ru1 C1 N2 -28.1(5) no
Cl1 Ru1 C1 N5 134.8(3) no
Cl1 Ru1 C24 C25 121.1(4) no
Cl1 Ru1 C24 C32 -48.6(3) no
P1 Ru1 C1 N2 87.4(3) no
P1 Ru1 C1 N5 -109.7(3) no
C1 Ru1 P1 O1 36.61(12) no
C1 Ru1 P1 O2 -81.66(12) no
C1 Ru1 P1 O3 160.70(12) no
P1 Ru1 C24 C25 29.8(4) no
P1 Ru1 C24 C32 -139.9(3) no
C24 Ru1 P1 O1 -60.57(14) no
C24 Ru1 P1 O2 -178.84(14) no
C24 Ru1 P1 O3 63.52(14) no
F1 Ru1 C1 N2 -79.2(3) no
F1 Ru1 C1 N5 83.7(3) no
F1 Ru1 C24 C25 -153.3(4) no
F1 Ru1 C24 C32 37.0(3) no
C1 Ru1 C24 C25 -68.0(4) no
C1 Ru1 C24 C32 122.3(3) no
C24 Ru1 C1 N2 178.6(3) no
C24 Ru1 C1 N5 -18.5(3) no
Ru1 P1 O1 C39 169.36(13) no
Ru1 P1 O2 C42 -100.9(2) no
Ru1 P1 O3 C45 -23.2(3) no
O1 P1 O2 C42 132.8(2) no
O2 P1 O1 C39 -64.5(3) no
O1 P1 O3 C45 107.1(3) no
O3 P1 O1 C39 37.2(3) no
O2 P1 O3 C45 -149.4(3) no
O3 P1 O2 C42 27.7(3) no
P1 O1 C39 C40 -136.3(3) no
P1 O1 C39 C41 100.9(3) no
P1 O2 C42 C43 -154.6(2) no
P1 O2 C42 C44 83.8(4) no
P1 O3 C45 C46 128.7(3) no
P1 O3 C45 C47 -111.2(3) no
C1 N2 C3 C4 -7.8(4) no
C3 N2 C1 Ru1 169.4(3) no
C3 N2 C1 N5 2.9(4) no
C1 N2 C6 C7 94.9(5) no
C1 N2 C6 C11 -93.4(5) no
C6 N2 C1 Ru1 -16.3(5) no
C6 N2 C1 N5 177.1(3) no
C3 N2 C6 C7 -91.0(4) no
C3 N2 C6 C11 80.6(4) no
C6 N2 C3 C4 177.4(3) no
C1 N5 C4 C3 -8.3(4) no
C4 N5 C1 Ru1 -160.7(3) no
C4 N5 C1 N2 3.8(4) no
C1 N5 C15 C16 104.2(5) no
C1 N5 C15 C20 -81.6(5) no
C15 N5 C1 Ru1 11.5(6) no
C15 N5 C1 N2 176.0(3) no
C4 N5 C15 C16 -83.7(4) no
C4 N5 C15 C20 90.5(4) no
C15 N5 C4 C3 178.3(3) no
N2 C3 C4 N5 8.9(4) no
N2 C6 C7 C8 178.8(3) no
N2 C6 C7 C12 3.9(6) no
N2 C6 C11 C10 -176.9(3) no
N2 C6 C11 C14 2.0(6) no
C7 C6 C11 C10 -5.5(6) no
C7 C6 C11 C14 173.4(4) no
C11 C6 C7 C8 7.4(6) no
C11 C6 C7 C12 -167.5(4) no
C6 C7 C8 C9 -3.8(6) no
C12 C7 C8 C9 171.2(4) no
C7 C8 C9 C10 -1.6(6) no
C7 C8 C9 C13 179.5(4) no
C8 C9 C10 C11 3.6(6) no
C13 C9 C10 C11 -177.5(4) no
C9 C10 C11 C6 -0.1(6) no
C9 C10 C11 C14 -179.1(4) no
N5 C15 C16 C17 175.9(3) no
N5 C15 C16 C21 -4.2(6) no
N5 C15 C20 C19 -178.1(4) no
N5 C15 C20 C23 0.6(6) no
C16 C15 C20 C19 -4.1(6) no
C16 C15 C20 C23 174.6(4) no
C20 C15 C16 C17 1.8(6) no
C20 C15 C16 C21 -178.3(4) no
C15 C16 C17 C18 1.6(7) no
C21 C16 C17 C18 -178.3(4) no
C16 C17 C18 C19 -2.7(7) no
C16 C17 C18 C22 177.1(4) no
C17 C18 C19 C20 0.3(7) no
C22 C18 C19 C20 -179.5(5) no
C18 C19 C20 C15 3.0(7) no
C18 C19 C20 C23 -175.6(4) no
Ru1 C24 C25 C26 -165.6(3) no
Ru1 C24 C32 C27 168.4(3) no
Ru1 C24 C32 C31 -10.9(6) no
C25 C24 C32 C27 -3.9(5) no
C25 C24 C32 C31 176.8(4) no
C32 C24 C25 C26 5.3(5) no
C24 C25 C26 C27 -4.7(5) no
C24 C25 C26 C33 169.6(4) no
C25 C26 C27 C28 -175.5(4) no
C25 C26 C27 C32 2.1(5) no
C25 C26 C33 C34 36.2(7) no
C25 C26 C33 C38 -137.4(5) no
C27 C26 C33 C34 -150.6(4) no
C27 C26 C33 C38 35.9(7) no
C33 C26 C27 C28 10.4(8) no
C33 C26 C27 C32 -171.9(4) no
C26 C27 C28 C29 178.4(4) no
C26 C27 C32 C24 1.2(5) no
C26 C27 C32 C31 -179.4(4) no
C28 C27 C32 C24 179.2(4) no
C28 C27 C32 C31 -1.4(7) no
C32 C27 C28 C29 1.0(7) no
C27 C28 C29 C30 -0.7(7) no
C28 C29 C30 C31 0.8(8) no
C29 C30 C31 C32 -1.2(7) no
C30 C31 C32 C24 -179.2(4) no
C30 C31 C32 C27 1.5(7) no
C26 C33 C34 C35 -173.6(4) no
C26 C33 C38 C37 172.5(4) no
C34 C33 C38 C37 -1.2(7) no
C38 C33 C34 C35 -0.1(7) no
C33 C34 C35 C36 1.5(7) no
C34 C35 C36 C37 -1.7(8) no
C35 C36 C37 C38 0.4(8) no
C36 C37 C38 C33 1.1(8) no
